data_4121481
loop_
_publ_author_name
'P\'erez-Temprano, M\'onica H'
'Racowski, Joy M.'
'Kampf, Jeff W.'
'Sanford, Melanie S.'

_publ_section_title
;
 Competition between sp(3)-C-N vs sp(3)-C-F Reductive Elimination from
 Pd(IV) Complexes.
;
_journal_issue 11
_journal_name_full 'Journal of the American Chemical Society'
_journal_page_first 4097
_journal_page_last 4100
_journal_paper_doi 10.1021/ja411433f
_journal_volume 136
_journal_year 2014
_chemical_formula_moiety 'C27 H28 F N3 O2 Pd S, H2 O'
_chemical_formula_sum 'C27 H30 F N3 O3 Pd S'
_chemical_formula_weight 602.00
_chemical_name_systematic
;
 ?
;
_space_group_IT_number 14
_symmetry_cell_setting monoclinic
_symmetry_space_group_name_Hall '-P 2ybc'
_symmetry_space_group_name_H-M 'P 1 21/c 1'
_atom_sites_solution_hydrogens geom
_atom_sites_solution_primary direct
_atom_sites_solution_secondary difmap
_audit_creation_method SHELXL-97
_cell_angle_alpha 90.00
_cell_angle_beta 100.695(7)
_cell_angle_gamma 90.00
_cell_formula_units_Z 4
_cell_length_a 10.0069(2)
_cell_length_b 15.8048(3)
_cell_length_c 16.6019(12)
_cell_measurement_reflns_used 28418
_cell_measurement_temperature 85(2)
_cell_measurement_theta_max 68.10
_cell_measurement_theta_min 2.80
_cell_volume 2580.1(2)
_computing_cell_refinement 'CrystalClear-SM Expert 2.0 r12'
_computing_data_collection 'CrystalClear-SM Expert 2.0 r12 (Rigaku, 2011)'
_computing_data_reduction 'CrystalClear-SM Expert 2.0 r12'
_computing_molecular_graphics 'Bruker SHELXTL'
_computing_publication_material 'Bruker SHELXTL''
_computing_structure_refinement 'SHELXL-97 (Sheldrick, 2008)'
_computing_structure_solution 'SHELXS-97 (Sheldrick, 2008)'
_diffrn_ambient_temperature 85(2)
_diffrn_detector_area_resol_mean 29.257
_diffrn_measured_fraction_theta_full 0.999
_diffrn_measured_fraction_theta_max 0.999
_diffrn_measurement_device_type 'Rigaku Saturn944+ CCD'
_diffrn_measurement_method \w
_diffrn_radiation_monochromator confocal
_diffrn_radiation_source 'micro-focus rotating anode'
_diffrn_radiation_type CuK\a
_diffrn_radiation_wavelength 1.54178
_diffrn_reflns_av_R_equivalents 0.0620
_diffrn_reflns_av_sigmaI/netI 0.0291
_diffrn_reflns_limit_h_max 12
_diffrn_reflns_limit_h_min -12
_diffrn_reflns_limit_k_max 19
_diffrn_reflns_limit_k_min -18
_diffrn_reflns_limit_l_max 19
_diffrn_reflns_limit_l_min -19
_diffrn_reflns_number 59789
_diffrn_reflns_theta_full 68.24
_diffrn_reflns_theta_max 68.24
_diffrn_reflns_theta_min 3.89
_exptl_absorpt_coefficient_mu 6.906
_exptl_absorpt_correction_T_max 0.5753
_exptl_absorpt_correction_T_min 0.5753
_exptl_absorpt_correction_type multi-scan
_exptl_absorpt_process_details
;
    Higashi, T. (1995). Program for Absorption Correction.
    Rigaku Corporation, Tokyo, Japan.
;
_exptl_crystal_colour colorless
_exptl_crystal_density_diffrn 1.550
_exptl_crystal_density_method 'not measured'
_exptl_crystal_description prism
_exptl_crystal_F_000 1232
_exptl_crystal_size_max 0.09
_exptl_crystal_size_mid 0.09
_exptl_crystal_size_min 0.09
_refine_diff_density_max 1.027
_refine_diff_density_min -1.385
_refine_diff_density_rms 0.090
_refine_ls_extinction_method none
_refine_ls_goodness_of_fit_ref 1.074
_refine_ls_hydrogen_treatment mixed
_refine_ls_matrix_type full
_refine_ls_number_parameters 340
_refine_ls_number_reflns 4711
_refine_ls_number_restraints 0
_refine_ls_restrained_S_all 1.074
_refine_ls_R_factor_all 0.0351
_refine_ls_R_factor_gt 0.0334
_refine_ls_shift/su_max 0.000
_refine_ls_shift/su_mean 0.000
_refine_ls_structure_factor_coef Fsqd
_refine_ls_weighting_details 'calc w=1/[\s^2^(Fo^2^)+(0.0499P)^2^+3.8792P] where P=(Fo^2^+2Fc^2^)/3'
_refine_ls_weighting_scheme calc
_refine_ls_wR_factor_gt 0.0877
_refine_ls_wR_factor_ref 0.0886
_reflns_number_gt 4508
_reflns_number_total 4711
_reflns_threshold_expression >2sigma(I)
_cod_data_source_file ja411433f_si_001.cif
_cod_data_source_block 3a
_cod_original_sg_symbol_H-M 'P 21/c'
_cod_database_code 4121481

loop_
_symmetry_equiv_pos_as_xyz
'x, y, z'
'-x, y+1/2, -z+1/2'
'-x, -y, -z'
'x, -y-1/2, z-1/2'

loop_
_atom_site_label
_atom_site_type_symbol
_atom_site_fract_x
_atom_site_fract_y
_atom_site_fract_z
_atom_site_U_iso_or_equiv
_atom_site_adp_type
_atom_site_occupancy
_atom_site_symmetry_multiplicity
_atom_site_calc_flag
_atom_site_refinement_flags
F1 F 0.77985(17) 0.13103(11) 0.32401(10) 0.0248(4) Uani 1 1 d .
S1 S 0.62974(7) 0.38369(4) 0.36072(4) 0.01877(15) Uani 1 1 d .
Pd1 Pd 0.852636(18) 0.217195(12) 0.407960(11) 0.01562(9) Uani 1 1 d .
O1 O 0.5080(2) 0.40409(14) 0.30080(12) 0.0253(4) Uani 1 1 d .
O2 O 0.7420(2) 0.44255(13) 0.36843(12) 0.0237(4) Uani 1 1 d .
O3 O 0.6679(3) -0.02263(18) 0.34150(16) 0.0388(6) Uani 1 1 d .
H3A H 0.706(4) 0.027(3) 0.337(3) 0.045(12) Uiso 1 1 d .
H3B H 0.624(5) -0.039(3) 0.301(3) 0.049(13) Uiso 1 1 d .
N1 N 0.6837(3) 0.29352(16) 0.34388(16) 0.0195(5) Uani 1 1 d .
H1B H 0.625(4) 0.264(2) 0.329(2) 0.016(9) Uiso 1 1 d .
N2 N 0.9251(2) 0.29932(16) 0.49913(15) 0.0201(5) Uani 1 1 d .
N3 N 0.7337(2) 0.18189(15) 0.49887(14) 0.0190(5) Uani 1 1 d .
C1 C 1.0002(3) 0.13260(19) 0.45883(18) 0.0234(6) Uani 1 1 d .
H1C H 1.0459 0.1538 0.5131 0.028 Uiso 1 1 calc R
H1D H 0.9571 0.0778 0.4673 0.028 Uiso 1 1 calc R
C2 C 1.1074(3) 0.11884(18) 0.40405(17) 0.0203(6) Uani 1 1 d .
C3 C 1.1016(3) 0.19485(18) 0.34739(17) 0.0184(5) Uani 1 1 d .
C4 C 1.2043(3) 0.21481(18) 0.30409(19) 0.0221(6) Uani 1 1 d .
H4A H 1.2820 0.1793 0.3089 0.026 Uiso 1 1 calc R
C5 C 1.1947(3) 0.28612(19) 0.2539(2) 0.0253(7) Uani 1 1 d .
H5A H 1.2652 0.2988 0.2246 0.030 Uiso 1 1 calc R
C6 C 1.0815(3) 0.33859(19) 0.24677(18) 0.0233(6) Uani 1 1 d .
H6A H 1.0752 0.3873 0.2127 0.028 Uiso 1 1 calc R
C7 C 0.9772(3) 0.32028(18) 0.28935(17) 0.0202(6) Uani 1 1 d .
H7A H 0.8996 0.3558 0.2844 0.024 Uiso 1 1 calc R
C8 C 0.9893(3) 0.24862(18) 0.33937(17) 0.0188(6) Uani 1 1 d .
C9 C 1.0743(3) 0.03768(19) 0.35307(19) 0.0268(6) Uani 1 1 d .
H9A H 0.9831 0.0424 0.3194 0.040 Uiso 1 1 calc R
H9B H 1.0774 -0.0110 0.3899 0.040 Uiso 1 1 calc R
H9C H 1.1412 0.0300 0.3175 0.040 Uiso 1 1 calc R
C10 C 1.2470(3) 0.1095(2) 0.4593(2) 0.0290(7) Uani 1 1 d .
H10A H 1.3149 0.0956 0.4258 0.043 Uiso 1 1 calc R
H10B H 1.2436 0.0642 0.4992 0.043 Uiso 1 1 calc R
H10C H 1.2719 0.1628 0.4884 0.043 Uiso 1 1 calc R
C11 C 1.0204(3) 0.3586(2) 0.49429(19) 0.0247(6) Uani 1 1 d .
H11A H 1.0547 0.3641 0.4449 0.030 Uiso 1 1 calc R
C12 C 1.0692(3) 0.4115(2) 0.5591(2) 0.0286(7) Uani 1 1 d .
H12A H 1.1365 0.4527 0.5544 0.034 Uiso 1 1 calc R
C13 C 1.0189(3) 0.4038(2) 0.63117(19) 0.0264(6) Uani 1 1 d .
H13A H 1.0517 0.4395 0.6766 0.032 Uiso 1 1 calc R
C14 C 0.9204(3) 0.34362(19) 0.63611(18) 0.0231(6) Uani 1 1 d .
H14A H 0.8846 0.3379 0.6850 0.028 Uiso 1 1 calc R
C15 C 0.8741(3) 0.29168(18) 0.56934(18) 0.0186(6) Uani 1 1 d .
C16 C 0.7676(3) 0.22681(18) 0.56916(18) 0.0187(6) Uani 1 1 d .
C17 C 0.7050(3) 0.21183(19) 0.63566(19) 0.0224(6) Uani 1 1 d .
H17A H 0.7289 0.2442 0.6844 0.027 Uiso 1 1 calc R
C18 C 0.6072(3) 0.1490(2) 0.62993(18) 0.0241(6) Uani 1 1 d .
H18A H 0.5633 0.1376 0.6748 0.029 Uiso 1 1 calc R
C19 C 0.5740(3) 0.10297(19) 0.55769(18) 0.0225(6) Uani 1 1 d .
H19A H 0.5075 0.0595 0.5527 0.027 Uiso 1 1 calc R
C20 C 0.6389(3) 0.12114(18) 0.49308(18) 0.0207(6) Uani 1 1 d .
H20A H 0.6158 0.0899 0.4436 0.025 Uiso 1 1 calc R
C21 C 0.5748(3) 0.38443(18) 0.45701(18) 0.0200(6) Uani 1 1 d .
C22 C 0.6424(3) 0.43176(18) 0.52210(17) 0.0198(6) Uani 1 1 d .
H22A H 0.7178 0.4658 0.5153 0.024 Uiso 1 1 calc R
C23 C 0.6006(3) 0.42969(19) 0.59750(18) 0.0226(6) Uani 1 1 d .
H23A H 0.6474 0.4625 0.6418 0.027 Uiso 1 1 calc R
C24 C 0.4906(3) 0.37986(19) 0.60847(19) 0.0246(6) Uani 1 1 d .
C25 C 0.4213(3) 0.3341(2) 0.5415(2) 0.0267(7) Uani 1 1 d .
H25A H 0.3446 0.3012 0.5477 0.032 Uiso 1 1 calc R
C26 C 0.4620(3) 0.3359(2) 0.46620(19) 0.0242(6) Uani 1 1 d .
H26A H 0.4138 0.3043 0.4213 0.029 Uiso 1 1 calc R
C27 C 0.4480(4) 0.3747(2) 0.6910(2) 0.0313(7) Uani 1 1 d .
H27A H 0.5271 0.3849 0.7344 0.047 Uiso 1 1 calc R
H27B H 0.4111 0.3183 0.6980 0.047 Uiso 1 1 calc R
H27C H 0.3783 0.4174 0.6941 0.038 Uiso 1 1 calc R

loop_
_atom_site_aniso_label
_atom_site_aniso_U_11
_atom_site_aniso_U_22
_atom_site_aniso_U_33
_atom_site_aniso_U_23
_atom_site_aniso_U_13
_atom_site_aniso_U_12
F1 0.0234(8) 0.0246(9) 0.0279(9) -0.0024(7) 0.0084(7) -0.0017(7)
S1 0.0187(3) 0.0197(4) 0.0191(3) -0.0006(2) 0.0070(3) 0.0011(2)
Pd1 0.01467(13) 0.01563(13) 0.01790(13) 0.00034(7) 0.00652(8) -0.00179(7)
O1 0.0243(10) 0.0294(12) 0.0225(10) -0.0007(9) 0.0050(8) 0.0064(9)
O2 0.0251(10) 0.0222(11) 0.0265(11) -0.0014(8) 0.0118(8) -0.0025(8)
O3 0.0529(16) 0.0343(15) 0.0286(13) -0.0024(11) 0.0058(12) -0.0191(12)
N1 0.0143(12) 0.0205(13) 0.0237(13) -0.0019(10) 0.0033(10) -0.0001(10)
N2 0.0188(12) 0.0191(12) 0.0237(12) 0.0018(10) 0.0071(10) -0.0024(9)
N3 0.0175(11) 0.0186(12) 0.0219(12) 0.0019(9) 0.0064(9) -0.0010(9)
C1 0.0240(14) 0.0217(15) 0.0260(15) 0.0059(12) 0.0084(12) 0.0035(12)
C2 0.0198(13) 0.0181(14) 0.0236(14) 0.0032(11) 0.0058(11) 0.0022(11)
C3 0.0198(13) 0.0165(13) 0.0194(13) -0.0008(11) 0.0050(11) -0.0020(11)
C4 0.0189(14) 0.0238(16) 0.0256(16) 0.0018(11) 0.0097(12) 0.0014(11)
C5 0.0249(16) 0.0255(17) 0.0290(16) 0.0018(12) 0.0139(13) -0.0021(11)
C6 0.0263(15) 0.0187(15) 0.0269(15) 0.0045(12) 0.0105(12) -0.0019(12)
C7 0.0206(13) 0.0178(14) 0.0234(14) 0.0016(11) 0.0070(11) 0.0011(11)
C8 0.0195(13) 0.0170(14) 0.0202(13) -0.0016(11) 0.0046(11) -0.0022(11)
C9 0.0362(17) 0.0191(15) 0.0255(15) -0.0006(12) 0.0066(13) 0.0005(12)
C10 0.0211(15) 0.0317(18) 0.0334(17) 0.0053(14) 0.0032(13) 0.0034(12)
C11 0.0226(14) 0.0272(16) 0.0265(15) -0.0038(12) 0.0099(12) -0.0085(12)
C12 0.0289(16) 0.0281(17) 0.0297(16) -0.0029(13) 0.0082(13) -0.0119(13)
C13 0.0272(15) 0.0271(16) 0.0240(15) -0.0030(12) 0.0027(12) -0.0052(12)
C14 0.0239(14) 0.0258(16) 0.0205(14) 0.0018(12) 0.0062(11) -0.0016(12)
C15 0.0165(13) 0.0190(14) 0.0209(14) 0.0041(11) 0.0049(11) 0.0002(10)
C16 0.0147(13) 0.0193(14) 0.0226(14) 0.0025(11) 0.0047(11) 0.0003(10)
C17 0.0220(15) 0.0271(17) 0.0193(14) 0.0006(11) 0.0073(12) -0.0005(11)
C18 0.0210(14) 0.0305(17) 0.0226(14) 0.0055(12) 0.0087(11) -0.0015(12)
C19 0.0184(13) 0.0212(15) 0.0289(15) 0.0033(12) 0.0068(11) -0.0018(11)
C20 0.0189(13) 0.0189(14) 0.0257(14) 0.0000(11) 0.0076(11) -0.0029(11)
C21 0.0194(13) 0.0197(14) 0.0224(14) 0.0017(11) 0.0080(11) 0.0030(11)
C22 0.0179(13) 0.0187(14) 0.0243(14) -0.0010(11) 0.0081(11) -0.0016(11)
C23 0.0264(15) 0.0206(15) 0.0216(14) -0.0025(11) 0.0062(11) -0.0004(12)
C24 0.0275(15) 0.0220(16) 0.0279(15) 0.0020(12) 0.0148(12) 0.0043(12)
C25 0.0249(15) 0.0234(16) 0.0355(17) -0.0030(13) 0.0155(13) -0.0040(12)
C26 0.0232(14) 0.0235(15) 0.0270(15) -0.0015(12) 0.0077(12) -0.0020(12)
C27 0.0386(18) 0.0276(17) 0.0326(17) 0.0018(13) 0.0190(14) -0.0014(14)

loop_
_atom_type_symbol
_atom_type_description
_atom_type_scat_dispersion_real
_atom_type_scat_dispersion_imag
_atom_type_scat_source
C C 0.0181 0.0091 'International Tables Vol C Tables 4.2.6.8 and 6.1.1.4'
H H 0.0000 0.0000 'International Tables Vol C Tables 4.2.6.8 and 6.1.1.4'
N N 0.0311 0.0180 'International Tables Vol C Tables 4.2.6.8 and 6.1.1.4'
O O 0.0492 0.0322 'International Tables Vol C Tables 4.2.6.8 and 6.1.1.4'
F F 0.0727 0.0534 'International Tables Vol C Tables 4.2.6.8 and 6.1.1.4'
S S 0.3331 0.5567 'International Tables Vol C Tables 4.2.6.8 and 6.1.1.4'
Pd Pd 0.1215 3.9337 'International Tables Vol C Tables 4.2.6.8 and 6.1.1.4'

loop_
_geom_angle_atom_site_label_1
_geom_angle_atom_site_label_2
_geom_angle_atom_site_label_3
_geom_angle
O2 S1 O1 117.07(13)
O2 S1 N1 108.26(13)
O1 S1 N1 110.55(13)
O2 S1 C21 106.26(13)
O1 S1 C21 104.60(13)
N1 S1 C21 109.84(14)
F1 Pd1 C8 88.35(9)
F1 Pd1 N2 176.24(8)
C8 Pd1 N2 94.52(10)
F1 Pd1 C1 89.10(10)
C8 Pd1 C1 83.13(12)
N2 Pd1 C1 88.83(11)
F1 Pd1 N3 97.77(8)
C8 Pd1 N3 170.40(10)
N2 Pd1 N3 79.08(9)
C1 Pd1 N3 89.54(10)
F1 Pd1 N1 83.52(9)
C8 Pd1 N1 97.75(11)
N2 Pd1 N1 98.47(10)
C1 Pd1 N1 172.53(11)
N3 Pd1 N1 90.33(9)
S1 N1 Pd1 132.52(15)
C11 N2 C15 119.6(3)
C11 N2 Pd1 124.0(2)
C15 N2 Pd1 116.40(19)
C20 N3 C16 119.9(2)
C20 N3 Pd1 127.5(2)
C16 N3 Pd1 112.57(18)
C2 C1 Pd1 111.97(19)
C3 C2 C10 111.9(2)
C3 C2 C9 109.8(2)
C10 C2 C9 109.2(2)
C3 C2 C1 107.6(2)
C10 C2 C1 108.5(2)
C9 C2 C1 109.8(2)
C4 C3 C8 118.1(3)
C4 C3 C2 123.4(3)
C8 C3 C2 118.5(2)
C5 C4 C3 121.0(3)
C6 C5 C4 119.8(3)
C5 C6 C7 120.5(3)
C6 C7 C8 118.7(3)
C3 C8 C7 122.0(3)
C3 C8 Pd1 114.7(2)
C7 C8 Pd1 123.2(2)
N2 C11 C12 121.8(3)
C11 C12 C13 119.2(3)
C14 C13 C12 119.2(3)
C13 C14 C15 119.7(3)
N2 C15 C14 120.6(3)
N2 C15 C16 116.4(3)
C14 C15 C16 123.0(3)
N3 C16 C17 121.2(3)
N3 C16 C15 115.5(3)
C17 C16 C15 123.3(3)
C18 C17 C16 119.1(3)
C17 C18 C19 119.2(3)
C20 C19 C18 119.3(3)
N3 C20 C19 121.4(3)
C22 C21 C26 120.0(3)
C22 C21 S1 121.0(2)
C26 C21 S1 118.9(2)
C21 C22 C23 120.3(3)
C22 C23 C24 120.5(3)
C23 C24 C25 118.4(3)
C23 C24 C27 120.8(3)
C25 C24 C27 120.8(3)
C26 C25 C24 121.5(3)
C25 C26 C21 119.2(3)

loop_
_geom_bond_atom_site_label_1
_geom_bond_atom_site_label_2
_geom_bond_distance
F1 Pd1 1.9877(17)
S1 O2 1.446(2)
S1 O1 1.459(2)
S1 N1 1.567(3)
S1 C21 1.785(3)
Pd1 C8 1.998(3)
Pd1 N2 2.023(3)
Pd1 C1 2.054(3)
Pd1 N3 2.162(2)
Pd1 N1 2.186(2)
N2 C11 1.351(4)
N2 C15 1.361(4)
N3 C20 1.341(4)
N3 C16 1.354(4)
C1 C2 1.545(4)
C2 C3 1.520(4)
C2 C10 1.530(4)
C2 C9 1.539(4)
C3 C4 1.395(4)
C3 C8 1.396(4)
C4 C5 1.395(4)
C5 C6 1.391(4)
C6 C7 1.395(4)
C7 C8 1.396(4)
C11 C12 1.378(4)
C12 C13 1.387(4)
C13 C14 1.383(4)
C14 C15 1.388(4)
C15 C16 1.479(4)
C16 C17 1.387(4)
C17 C18 1.385(4)
C18 C19 1.390(4)
C19 C20 1.383(4)
C21 C22 1.384(4)
C21 C26 1.396(4)
C22 C23 1.392(4)
C23 C24 1.392(4)
C24 C25 1.398(5)
C24 C27 1.511(4)
C25 C26 1.384(4)

loop_
_geom_hbond_atom_site_label_D
_geom_hbond_atom_site_label_H
_geom_hbond_atom_site_label_A
_geom_hbond_distance_DH
_geom_hbond_distance_HA
_geom_hbond_distance_DA
_geom_hbond_angle_DHA
_geom_hbond_site_symmetry_A
O3 H3A F1 0.89(5) 1.82(5) 2.713(3) 178(4) .
O3 H3B O1 0.78(5) 2.14(5) 2.912(3) 172(5) 2_645
